data_4510957
loop_
_publ_author_name
'Di Nicola, Corrado'
'Garau, Federica'
'Gazzano, Massimo'
'Monari, Magda'
'Pandolfo, Luciano'
'Pettinari, Claudio'
'Pettinari, Riccardo'

_publ_section_title
;
 Reactions of a Coordination Polymer Based on the Triangular Cluster
 [Cu3(\m3-OH)(\m-pz)3]2+with Strong Acids. Crystal Structure and
 Supramolecular Assemblies of New Mono-, Tri-, and Hexanuclear Complexes
 and Coordination Polymers
;
_journal_issue 7
_journal_name_full 'Crystal Growth &amp; Design'
_journal_page_first 3120
_journal_paper_doi 10.1021/cg1002397
_journal_volume 10
_journal_year 2010
_chemical_formula_sum 'C12 H20 Cu N8 O8 P2'
_chemical_formula_weight 529.84
_chemical_name_systematic
;
 ?
;
_space_group_IT_number 15
_symmetry_cell_setting monoclinic
_symmetry_space_group_name_Hall '-C 2yc'
_symmetry_space_group_name_H-M 'C 1 2/c 1'
_atom_sites_solution_hydrogens geom
_atom_sites_solution_primary direct
_atom_sites_solution_secondary difmap
_audit_creation_method SHELXL-97
_cell_angle_alpha 90.00
_cell_angle_beta 108.4610(10)
_cell_angle_gamma 90.00
_cell_formula_units_Z 4
_cell_length_a 17.2716(12)
_cell_length_b 15.4418(10)
_cell_length_c 8.3173(6)
_cell_measurement_temperature 296(2)
_cell_volume 2104.1(3)
_computing_cell_refinement SMART
_computing_data_collection SMART
_computing_data_reduction SAINT+
_computing_molecular_graphics 'SCHAKAL99 (Keller 1999)'
_computing_publication_material 'SHELXL-97 (Sheldrick, 1997)'
_computing_structure_refinement 'SHELXL-97 (Sheldrick, 1997)'
_computing_structure_solution 'SIR-97 (Giacovazzo, 1997)'
_diffrn_ambient_temperature 296(2)
_diffrn_measured_fraction_theta_full 0.976
_diffrn_measured_fraction_theta_max 0.976
_diffrn_measurement_device_type 'Bruker SMART Apex II CCD'
_diffrn_measurement_method 'phi and omega scans'
_diffrn_radiation_monochromator graphite
_diffrn_radiation_source 'fine-focus sealed tube'
_diffrn_radiation_type MoK\a
_diffrn_radiation_wavelength 0.71073
_diffrn_reflns_av_R_equivalents 0.0153
_diffrn_reflns_av_sigmaI/netI 0.0144
_diffrn_reflns_limit_h_max 22
_diffrn_reflns_limit_h_min -22
_diffrn_reflns_limit_k_max 20
_diffrn_reflns_limit_k_min -20
_diffrn_reflns_limit_l_max 10
_diffrn_reflns_limit_l_min -10
_diffrn_reflns_number 8900
_diffrn_reflns_theta_full 27.98
_diffrn_reflns_theta_max 27.98
_diffrn_reflns_theta_min 1.81
_exptl_absorpt_coefficient_mu 1.248
_exptl_absorpt_correction_T_max 0.754
_exptl_absorpt_correction_T_min 0.680
_exptl_absorpt_correction_type empirical
_exptl_absorpt_process_details SADABS
_exptl_crystal_colour dark-blue
_exptl_crystal_density_diffrn 1.673
_exptl_crystal_density_method 'not measured'
_exptl_crystal_description block
_exptl_crystal_F_000 1084
_exptl_crystal_size_max 0.35
_exptl_crystal_size_mid 0.25
_exptl_crystal_size_min 0.25
_refine_diff_density_max 0.275
_refine_diff_density_min -0.320
_refine_diff_density_rms 0.069
_refine_ls_extinction_method none
_refine_ls_goodness_of_fit_ref 1.077
_refine_ls_hydrogen_treatment mixed
_refine_ls_matrix_type full
_refine_ls_number_parameters 150
_refine_ls_number_reflns 2484
_refine_ls_number_restraints 2
_refine_ls_restrained_S_all 1.079
_refine_ls_R_factor_all 0.0275
_refine_ls_R_factor_gt 0.0256
_refine_ls_shift/su_max 0.001
_refine_ls_shift/su_mean 0.000
_refine_ls_structure_factor_coef Fsqd
_refine_ls_weighting_details 'calc w=1/[\s^2^(Fo^2^)+(0.0469P)^2^+1.3094P] where P=(Fo^2^+2Fc^2^)/3'
_refine_ls_weighting_scheme calc
_refine_ls_wR_factor_gt 0.0767
_refine_ls_wR_factor_ref 0.0777
_reflns_number_gt 2291
_reflns_number_total 2484
_reflns_threshold_expression >2\s(I)
_cod_data_source_file Compd-3m.cif
_cod_data_source_block cmpd-3m
_cod_depositor_comments
;
The following automatic conversions were performed:

'_symmetry_cell_setting' value 'Monoclinic' changed to 'monoclinic'
according to
/usr/data/users/saulius/automatic-downloads/retrospective/ACS/lib/dictionaries/cif_core.dic
dictionary named 'cif_core.dic' version 2.4.2 from 2011-04-26.

Automatic conversion script
Id: cif_fix_values 2281 2013-09-26 08:29:07Z andrius 
;
_cod_original_sg_symbol_H-M C2/c
_cod_database_code 4510957

loop_
_symmetry_equiv_pos_as_xyz
'x, y, z'
'-x, y, -z+1/2'
'x+1/2, y+1/2, z'
'-x+1/2, y+1/2, -z+1/2'
'-x, -y, -z'
'x, -y, z-1/2'
'-x+1/2, -y+1/2, -z'
'x+1/2, -y+1/2, z-1/2'

loop_
_atom_site_label
_atom_site_type_symbol
_atom_site_fract_x
_atom_site_fract_y
_atom_site_fract_z
_atom_site_U_iso_or_equiv
_atom_site_adp_type
_atom_site_occupancy
_atom_site_symmetry_multiplicity
_atom_site_calc_flag
_atom_site_refinement_flags
Cu Cu 0.2500 0.2500 1.0000 0.03222(10) Uani 1 2 d S
P1 P 0.38521(2) 0.06732(2) 0.93659(4) 0.02330(11) Uani 1 1 d .
O2 O 0.40954(7) -0.01531(7) 1.03821(15) 0.0346(3) Uani 1 1 d .
O3 O 0.33559(7) 0.04449(8) 0.74761(14) 0.0353(3) Uani 1 1 d D
O1 O 0.33299(7) 0.12711(7) 0.99791(15) 0.0358(3) Uani 1 1 d .
N1 N 0.19280(8) 0.23974(8) 0.74936(17) 0.0310(3) Uani 1 1 d .
N3 N 0.17064(8) 0.16492(9) 1.04469(17) 0.0334(3) Uani 1 1 d .
N2 N 0.21378(8) 0.17963(9) 0.65433(17) 0.0345(3) Uani 1 1 d .
H2N H 0.2512 0.1413 0.6933 0.041 Uiso 1 1 calc R
N4 N 0.19268(10) 0.08476(10) 1.1038(2) 0.0444(4) Uani 1 1 d .
H4N H 0.2411 0.0640 1.1250 0.053 Uiso 1 1 calc R
C2 C 0.11636(12) 0.25393(12) 0.4781(2) 0.0430(4) Uani 1 1 d .
H2 H 0.0773 0.2743 0.3805 0.052 Uiso 1 1 calc R
C1 C 0.13350(11) 0.28537(12) 0.6422(2) 0.0409(4) Uani 1 1 d .
H1 H 0.1071 0.3320 0.6727 0.049 Uiso 1 1 calc R
C3 C 0.16907(11) 0.18688(12) 0.4913(2) 0.0415(4) Uani 1 1 d .
H3A H 0.1732 0.1523 0.4028 0.050 Uiso 1 1 calc R
C4 C 0.09231(10) 0.17234(13) 1.0310(2) 0.0432(4) Uani 1 1 d .
H4A H 0.0605 0.2215 0.9938 0.052 Uiso 1 1 calc R
C6 C 0.12993(15) 0.04149(13) 1.1254(3) 0.0572(5) Uani 1 1 d .
H6 H 0.1309 -0.0152 1.1640 0.069 Uiso 1 1 calc R
C5 C 0.06489(13) 0.09462(15) 1.0811(3) 0.0566(5) Uani 1 1 d .
H5 H 0.0125 0.0823 1.0834 0.068 Uiso 1 1 calc R
O4 O 0.46401(7) 0.11511(7) 0.92970(17) 0.0356(3) Uani 1 1 d D
H4 H 0.5028(12) 0.0804(13) 0.936(3) 0.052(6) Uiso 1 1 d D
H3 H 0.3627(14) 0.0293(16) 0.685(3) 0.065(7) Uiso 1 1 d D

loop_
_atom_site_aniso_label
_atom_site_aniso_U_11
_atom_site_aniso_U_22
_atom_site_aniso_U_33
_atom_site_aniso_U_23
_atom_site_aniso_U_13
_atom_site_aniso_U_12
Cu 0.02963(16) 0.04330(18) 0.02162(15) 0.00071(10) 0.00511(11) -0.00817(10)
P1 0.02260(18) 0.02370(18) 0.02557(19) 0.00085(12) 0.01044(14) 0.00501(12)
O2 0.0353(6) 0.0329(6) 0.0418(6) 0.0118(5) 0.0211(5) 0.0114(4)
O3 0.0276(5) 0.0517(7) 0.0279(5) -0.0058(5) 0.0108(4) 0.0023(5)
O1 0.0356(6) 0.0366(6) 0.0388(6) -0.0024(5) 0.0169(5) 0.0131(5)
N1 0.0303(7) 0.0355(7) 0.0251(6) -0.0008(5) 0.0057(5) 0.0042(5)
N3 0.0293(6) 0.0368(7) 0.0350(7) -0.0008(6) 0.0113(5) 0.0001(5)
N2 0.0330(7) 0.0342(7) 0.0330(7) -0.0009(5) 0.0058(5) 0.0089(5)
N4 0.0451(8) 0.0369(7) 0.0555(9) -0.0036(7) 0.0219(7) 0.0055(6)
C2 0.0414(10) 0.0524(11) 0.0277(8) 0.0021(7) 0.0002(7) 0.0113(7)
C1 0.0416(9) 0.0432(9) 0.0330(8) -0.0004(7) 0.0050(7) 0.0160(7)
C3 0.0452(9) 0.0477(10) 0.0291(8) -0.0085(7) 0.0082(7) 0.0044(7)
C4 0.0279(8) 0.0502(10) 0.0494(10) -0.0040(8) 0.0095(7) 0.0007(7)
C6 0.0722(14) 0.0349(9) 0.0732(15) -0.0079(9) 0.0354(12) -0.0124(9)
C5 0.0431(10) 0.0630(13) 0.0697(14) -0.0166(11) 0.0263(10) -0.0221(10)
O4 0.0261(5) 0.0265(5) 0.0554(7) 0.0026(5) 0.0147(5) 0.0017(4)

loop_
_atom_type_symbol
_atom_type_description
_atom_type_scat_dispersion_real
_atom_type_scat_dispersion_imag
_atom_type_scat_source
C C 0.0033 0.0016 'International Tables Vol C Tables 4.2.6.8 and 6.1.1.4'
H H 0.0000 0.0000 'International Tables Vol C Tables 4.2.6.8 and 6.1.1.4'
N N 0.0061 0.0033 'International Tables Vol C Tables 4.2.6.8 and 6.1.1.4'
O O 0.0106 0.0060 'International Tables Vol C Tables 4.2.6.8 and 6.1.1.4'
P P 0.1023 0.0942 'International Tables Vol C Tables 4.2.6.8 and 6.1.1.4'
Cu Cu 0.3201 1.2651 'International Tables Vol C Tables 4.2.6.8 and 6.1.1.4'

loop_
_geom_angle_atom_site_label_1
_geom_angle_atom_site_label_2
_geom_angle_atom_site_label_3
_geom_angle
_geom_angle_site_symmetry_1
_geom_angle_site_symmetry_3
N1 Cu N1 180.0 7_557 .
N1 Cu N3 90.02(6) 7_557 7_557
N1 Cu N3 89.98(6) . 7_557
N1 Cu N3 89.98(6) 7_557 .
N1 Cu N3 90.02(6) . .
N3 Cu N3 180.00(8) 7_557 .
N1 Cu O1 91.65(5) 7_557 7_557
N1 Cu O1 88.35(5) . 7_557
N3 Cu O1 85.87(5) 7_557 7_557
N3 Cu O1 94.13(5) . 7_557
N1 Cu O1 88.35(5) 7_557 .
N1 Cu O1 91.65(5) . .
N3 Cu O1 94.13(5) 7_557 .
N3 Cu O1 85.87(5) . .
O1 Cu O1 180.0 7_557 .
O1 P1 O2 114.98(6) . .
O1 P1 O4 110.39(7) . .
O2 P1 O4 109.08(6) . .
O1 P1 O3 106.47(6) . .
O2 P1 O3 109.62(7) . .
O4 P1 O3 105.90(7) . .
P1 O1 Cu 158.09(7) . .
C1 N1 N2 105.46(13) . .
C1 N1 Cu 132.52(12) . .
N2 N1 Cu 121.99(10) . .
C4 N3 N4 105.94(14) . .
C4 N3 Cu 131.48(13) . .
N4 N3 Cu 122.55(11) . .
C3 N2 N1 111.29(13) . .
C6 N4 N3 111.31(16) . .
C3 C2 C1 104.95(16) . .
N1 C1 C2 110.69(15) . .
N2 C3 C2 107.61(15) . .
N3 C4 C5 109.40(18) . .
N4 C6 C5 107.56(18) . .
C6 C5 C4 105.80(18) . .

loop_
_geom_bond_atom_site_label_1
_geom_bond_atom_site_label_2
_geom_bond_distance
_geom_bond_site_symmetry_2
Cu N1 2.0106(13) 7_557
Cu N1 2.0106(13) .
Cu N3 2.0164(13) 7_557
Cu N3 2.0164(13) .
Cu O1 2.3816(10) 7_557
Cu O1 2.3816(10) .
P1 O1 1.4891(10) .
P1 O2 1.5146(11) .
P1 O4 1.5650(11) .
P1 O3 1.5736(11) .
N1 C1 1.328(2) .
N1 N2 1.3412(18) .
N3 C4 1.326(2) .
N3 N4 1.342(2) .
N2 C3 1.336(2) .
N4 C6 1.333(3) .
C2 C3 1.360(3) .
C2 C1 1.389(2) .
C4 C5 1.401(3) .
C6 C5 1.345(3) .
